data_8105833
loop_
_publ_author_name
'Risti\'c, Milenko N.'
'Rodi\'c, Marko V.'
'Radulovi\'c, Niko S.'
'Deki\'c, Biljana R.'
'Deki\'c, Vidoslav S.'
'Risti\'c, Novica R.'
'Gure\<si\'c, Dejan M.'

_publ_section_title
;
 The crystal structure of aqua-bis(3-acetyl-2-oxo-2H-chromen-4-olato-\k2
 O,O&#x2032;)zinc(II) monohydrate, C22H18O10Zn
;
_journal_issue 4
_journal_name_full 'Zeitschrift f\"ur Kristallographie - New Crystal Structures'
_journal_page_first 729
_journal_page_last 731
_journal_paper_doi 10.1515/ncrs-2019-0077
_journal_volume 234
_journal_year 2019
_chemical_formula_moiety 'C22 H16 O9 Zn, H2 O'
_chemical_formula_sum 'C22 H18 O10 Zn'
_chemical_formula_weight 507.73
_chemical_name_common ' aquabis(3-acetyl-4-hydroxycoumarino)zinc(II) monohydrate'
_chemical_name_systematic ' aquabis(3-acetyl-2-oxo-2H-chromen-4-olate)zinc(II) monohydrate'
_space_group_crystal_system triclinic
_space_group_IT_number 2
_space_group_name_Hall '-P 1'
_space_group_name_H-M_alt 'P -1'
_atom_sites_solution_hydrogens mixed
_atom_sites_solution_primary dual
_atom_sites_solution_secondary .
_cell_angle_alpha 81.713(3)
_cell_angle_beta 82.724(3)
_cell_angle_gamma 73.103(3)
_cell_formula_units_Z 2
_cell_length_a 7.9616(3)
_cell_length_b 9.5386(3)
_cell_length_c 14.2569(4)
_cell_measurement_reflns_used 10583
_cell_measurement_temperature 295(2)
_cell_measurement_theta_max 26.3010
_cell_measurement_theta_min 2.7970
_cell_volume 1021.03(6)
_computing_cell_refinement 'CrysAlisPro 1.171.39.46 [1]'
_computing_data_collection 'CrysAlisPro 1.171.39.46 [1]'
_computing_data_reduction 'CrysAlisPro 1.171.39.46 [1]'
_computing_molecular_graphics 'PLATON [4]'
_computing_publication_material 'PLATON [4]'
_computing_structure_refinement 'SHELXL-2018/3 [3]'
_computing_structure_solution 'SHELXT-2018/2 [2]'
_diffrn_ambient_temperature 295(2)
_diffrn_detector 'CCD plate'
_diffrn_detector_area_resol_mean 16.3280
_diffrn_detector_type 'Sapphire3 (Oxford Diffraction)'
_diffrn_measured_fraction_theta_full 1.000
_diffrn_measured_fraction_theta_max 0.998
_diffrn_measurement_details
; List of Runs (angles in degrees, time in seconds):

  # Type    Start    End  Width  t~exp~   \w     \q     \k     \f   Frames
--------------------------------------------------------------------------
  1  \w    -25.00  23.00   0.80   15.00    --  -16.43 -99.00  90.00   60
  2  \w    -25.00  23.00   0.80   15.00    --  -16.43 -99.00   0.00   60
  3  \w    -10.00  84.40   0.80   15.00    --   17.14  77.00 -30.00  118
  4  \w    -50.00  34.00   0.80   15.00    --   17.14 -57.00  90.00  105
  5  \w    -25.00  55.00   0.80   15.00    --   17.14 -99.00  60.00  100
  6  \w    -50.00  43.60   0.80   15.00    --   17.14 -77.00-150.00  117
  7  \w    -33.00  51.00   0.80   15.00    --  -16.43  57.00 -60.00  105
  8  \w      0.00  84.00   0.80   15.00    --   17.14  57.00 120.00  105
  9  \w      0.00  84.00   0.80   15.00    --   17.14  57.00-120.00  105
 10  \w    -25.00  55.00   0.80   15.00    --   17.14 -99.00-150.00  100
 11  \w      0.00  84.00   0.80   15.00    --   17.14  57.00-150.00  105
 12  \w    -25.00  36.60   0.80   15.00    --   17.14 -99.00 120.00   77
 13  \w    -25.00  55.00   0.80   15.00    --   17.14 -99.00 -30.00  100
 14  \f    -30.00 239.60   0.80    0.40   0.00   0.00   0.00    --   337
;
_diffrn_measurement_device_type 'Gemini S (Oxford Diffraction)'
_diffrn_measurement_method '\w and \f scans'
_diffrn_orient_matrix_type 'CrysAlisPro convention (1999,Acta A55,543-557)'
_diffrn_orient_matrix_UB_11 0.0037025000
_diffrn_orient_matrix_UB_12 0.0527560000
_diffrn_orient_matrix_UB_13 -0.0401526000
_diffrn_orient_matrix_UB_21 -0.0769716000
_diffrn_orient_matrix_UB_22 -0.0101853000
_diffrn_orient_matrix_UB_23 -0.0148389000
_diffrn_orient_matrix_UB_31 -0.0529263000
_diffrn_orient_matrix_UB_32 0.0568428000
_diffrn_orient_matrix_UB_33 0.0267522000
_diffrn_radiation_probe x-ray
_diffrn_radiation_type MoK\a
_diffrn_radiation_wavelength 0.71073
_diffrn_reflns_av_R_equivalents 0.0216
_diffrn_reflns_av_unetI/netI 0.0142
_diffrn_reflns_Laue_measured_fraction_full 1.000
_diffrn_reflns_Laue_measured_fraction_max 0.998
_diffrn_reflns_limit_h_max 9
_diffrn_reflns_limit_h_min -9
_diffrn_reflns_limit_k_max 11
_diffrn_reflns_limit_k_min -11
_diffrn_reflns_limit_l_max 17
_diffrn_reflns_limit_l_min -17
_diffrn_reflns_number 20929
_diffrn_reflns_point_group_measured_fraction_full 1.000
_diffrn_reflns_point_group_measured_fraction_max 0.998
_diffrn_reflns_theta_full 26.315
_diffrn_reflns_theta_max 26.386
_diffrn_reflns_theta_min 2.532
_diffrn_source 'fine-focus sealed X-ray tube'
_diffrn_source_type 'Enhance (Mo) X-ray Source (Oxford Diffraction)'
_exptl_absorpt_coefficient_mu 1.263
_exptl_absorpt_correction_T_max 0.893
_exptl_absorpt_correction_T_min 0.647
_exptl_absorpt_correction_type analytical
_exptl_absorpt_process_details
; CrysAlisPro 1.171.39.46 (Rigaku Oxford Diffraction, 2018) 
 Analytical numeric absorption correction using a multifaceted crystal 
 model based on expressions derived by R.C. Clark & J.S. Reid. 
 (Clark, R. C. & Reid, J. S. (1995). Acta Cryst. A51, 887-897), followed
 by empirical absorption correction using spherical harmonics
 (Blessing, B. (1995) Acta Cryst. A51, 33--38), 
 implemented in SCALE3 ABSPACK scaling algorithm.
;
_exptl_crystal_colour colourless
_exptl_crystal_density_diffrn 1.651
_exptl_crystal_description plate
_exptl_crystal_F_000 520
_exptl_crystal_size_max 0.459
_exptl_crystal_size_mid 0.345
_exptl_crystal_size_min 0.092
_refine_diff_density_max 0.233
_refine_diff_density_min -0.208
_refine_diff_density_rms 0.047
_refine_ls_extinction_coef .
_refine_ls_extinction_method none
_refine_ls_goodness_of_fit_ref 1.052
_refine_ls_hydrogen_treatment mixed
_refine_ls_matrix_type full
_refine_ls_number_parameters 312
_refine_ls_number_reflns 4157
_refine_ls_number_restraints 6
_refine_ls_restrained_S_all 1.052
_refine_ls_R_factor_all 0.0243
_refine_ls_R_factor_gt 0.0223
_refine_ls_shift/su_max 0.002
_refine_ls_shift/su_mean 0.000
_refine_ls_structure_factor_coef Fsqd
_refine_ls_weighting_details 'w=1/[\s^2^(Fo^2^)+(0.0286P)^2^+0.3621P] where P=(Fo^2^+2Fc^2^)/3'
_refine_ls_weighting_scheme calc
_refine_ls_wR_factor_gt 0.0592
_refine_ls_wR_factor_ref 0.0603
_reflns_Friedel_coverage 0.000
_reflns_Friedel_fraction_full .
_reflns_Friedel_fraction_max .
_reflns_number_gt 3901
_reflns_number_total 4157
_reflns_threshold_expression 'I > 2\s(I)'
_cod_data_source_file suppl_ncrs-2019-0077_suppl.cif
_cod_data_source_block VD-D_2202_p_abs
_cod_database_code 8105833
_shelx_space_group_comment
; The symmetry employed for this shelxl refinement is uniquely defined 
by the following loop, which should always be used as a source of 
symmetry information in preference to the above space-group names. 
They are only intended as comments. 
;
_shelx_estimated_absorpt_t_min 0.595
_shelx_estimated_absorpt_t_max 0.893
_oxdiff_exptl_absorpt_empirical_full_min 0.962
_oxdiff_exptl_absorpt_empirical_full_max 1.035
_oxdiff_exptl_absorpt_empirical_details
; Empirical correction (ABSPACK) includes:
- Absorption correction using spherical harmonics
- Frame scaling
;

loop_
_space_group_symop_operation_xyz
'x, y, z'
'-x, -y, -z'

loop_
_atom_site_label
_atom_site_type_symbol
_atom_site_fract_x
_atom_site_fract_y
_atom_site_fract_z
_atom_site_U_iso_or_equiv
_atom_site_adp_type
_atom_site_occupancy
_atom_site_site_symmetry_order
_atom_site_calc_flag
_atom_site_refinement_flags_posn
_atom_site_refinement_flags_adp
_atom_site_refinement_flags_occupancy
_atom_site_disorder_assembly
_atom_site_disorder_group
Zn1 Zn 0.64578(2) 0.45085(2) 0.31876(2) 0.03222(7) Uani 1 1 d . . . . .
O5 O 0.88543(16) 0.41142(14) 0.24433(9) 0.0412(3) Uani 1 1 d D . . . .
H51 H 0.885(3) 0.484(2) 0.2075(14) 0.062 Uiso 1 1 d D U . . .
H52 H 0.963(3) 0.394(2) 0.2786(14) 0.062 Uiso 1 1 d D U . . .
O6 O 0.8258(2) 0.6787(2) 0.13113(11) 0.0631(4) Uani 1 1 d D . . . .
H61 H 0.721(2) 0.697(3) 0.1523(18) 0.095 Uiso 1 1 d D U . . .
H62 H 0.828(4) 0.679(3) 0.0752(12) 0.095 Uiso 1 1 d D U . . .
C1A C 0.84626(19) 0.53114(16) 0.60594(11) 0.0284(3) Uani 1 1 d . . . . .
O1A O 0.63360(15) 0.63037(12) 0.38425(8) 0.0383(3) Uani 1 1 d . . . . .
C2A C 0.76168(18) 0.51316(15) 0.52628(10) 0.0268(3) Uani 1 1 d . . . . .
O2A O 0.69653(15) 0.33663(11) 0.44329(7) 0.0351(2) Uani 1 1 d . . . . .
C3A C 0.75927(18) 0.36873(16) 0.51207(10) 0.0261(3) Uani 1 1 d . . . . .
O3A O 0.91778(15) 0.41036(11) 0.66749(8) 0.0355(2) Uani 1 1 d . . . . .
C4A C 0.83525(19) 0.24585(16) 0.58178(10) 0.0277(3) Uani 1 1 d . . . . .
O4A O 0.86649(15) 0.64478(12) 0.62606(8) 0.0379(3) Uani 1 1 d . . . . .
C5A C 0.8381(2) 0.10082(17) 0.57375(11) 0.0353(3) Uani 1 1 d . . . . .
H5A H 0.783221 0.081383 0.525214 0.042 Uiso 1 1 calc R U . . .
C6A C 0.9214(3) -0.01307(18) 0.63698(13) 0.0438(4) Uani 1 1 d . . . . .
H6A H 0.922986 -0.109284 0.631047 0.053 Uiso 1 1 calc R U . . .
C7A C 1.0034(3) 0.01503(19) 0.70989(13) 0.0487(4) Uani 1 1 d . . . . .
H7A H 1.061444 -0.062836 0.751797 0.058 Uiso 1 1 calc R U . . .
C8A C 0.9993(3) 0.15703(19) 0.72055(12) 0.0440(4) Uani 1 1 d . . . . .
H8A H 1.051910 0.176358 0.770056 0.053 Uiso 1 1 calc R U . . .
C9A C 0.9152(2) 0.27041(16) 0.65606(11) 0.0301(3) Uani 1 1 d . . . . .
C10A C 0.68387(19) 0.64137(16) 0.46167(11) 0.0290(3) Uani 1 1 d . . . . .
C11A C 0.6554(2) 0.79602(17) 0.48405(12) 0.0396(4) Uani 1 1 d . . . . .
H11A H 0.767134 0.816615 0.481088 0.059 Uiso 1 1 calc R U . . .
H11B H 0.596719 0.806339 0.546828 0.059 Uiso 1 1 calc R U . . .
H11C H 0.584082 0.864031 0.438566 0.059 Uiso 1 1 calc R U . . .
C1B C 0.2877(2) 0.40832(18) 0.07839(11) 0.0363(3) Uani 1 1 d . . . . .
O1B O 0.54969(16) 0.29418(12) 0.28331(8) 0.0408(3) Uani 1 1 d . . . . .
C2B C 0.38591(19) 0.42133(16) 0.15440(10) 0.0294(3) Uani 1 1 d . . . . .
O2B O 0.49580(17) 0.58689(12) 0.22434(9) 0.0436(3) Uani 1 1 d . . . . .
C3B C 0.4114(2) 0.56015(17) 0.16212(11) 0.0307(3) Uani 1 1 d . . . . .
O3B O 0.22826(17) 0.52896(13) 0.01383(8) 0.0436(3) Uani 1 1 d . . . . .
C4B C 0.3360(2) 0.68528(17) 0.09369(11) 0.0316(3) Uani 1 1 d . . . . .
O4B O 0.2517(2) 0.29949(14) 0.06270(10) 0.0570(4) Uani 1 1 d . . . . .
C5B C 0.3493(2) 0.82744(18) 0.09750(13) 0.0420(4) Uani 1 1 d . . . . .
H5B H 0.405406 0.844835 0.146260 0.050 Uiso 1 1 calc R U . . .
C6B C 0.2813(3) 0.94102(19) 0.03072(14) 0.0480(4) Uani 1 1 d . . . . .
H6B H 0.291807 1.034792 0.033830 0.058 Uiso 1 1 calc R U . . .
C7B C 0.1960(3) 0.9157(2) -0.04217(14) 0.0489(4) Uani 1 1 d . . . . .
H7B H 0.150559 0.992899 -0.087929 0.059 Uiso 1 1 calc R U . . .
C8B C 0.1785(3) 0.7779(2) -0.04703(13) 0.0461(4) Uani 1 1 d . . . . .
H8B H 0.120541 0.761230 -0.095233 0.055 Uiso 1 1 calc R U . . .
C9B C 0.2488(2) 0.66443(17) 0.02127(11) 0.0345(3) Uani 1 1 d . . . . .
C10B C 0.4564(2) 0.29226(17) 0.21940(11) 0.0323(3) Uani 1 1 d . . . . .
C11B C 0.4232(3) 0.14676(19) 0.21550(14) 0.0488(5) Uani 1 1 d . . . . .
H11D H 0.298512 0.158792 0.220803 0.073 Uiso 1 1 calc R U . . .
H11E H 0.474722 0.077847 0.267085 0.073 Uiso 1 1 calc R U . . .
H11F H 0.475076 0.110278 0.156102 0.073 Uiso 1 1 calc R U . . .

loop_
_atom_site_aniso_label
_atom_site_aniso_U_11
_atom_site_aniso_U_22
_atom_site_aniso_U_33
_atom_site_aniso_U_23
_atom_site_aniso_U_13
_atom_site_aniso_U_12
Zn1 0.03995(11) 0.03259(11) 0.02833(10) -0.00105(7) -0.01512(7) -0.01270(8)
O5 0.0430(7) 0.0483(7) 0.0378(7) -0.0065(5) -0.0121(5) -0.0169(6)
O6 0.0863(11) 0.0765(10) 0.0426(8) 0.0033(7) -0.0244(8) -0.0447(9)
C1A 0.0275(7) 0.0285(7) 0.0306(7) -0.0050(6) -0.0069(6) -0.0073(6)
O1A 0.0516(7) 0.0303(6) 0.0346(6) -0.0019(5) -0.0192(5) -0.0081(5)
C2A 0.0272(7) 0.0271(7) 0.0278(7) -0.0040(6) -0.0073(6) -0.0078(6)
O2A 0.0498(6) 0.0313(6) 0.0314(6) -0.0009(4) -0.0180(5) -0.0176(5)
C3A 0.0264(7) 0.0296(7) 0.0245(7) -0.0035(6) -0.0047(5) -0.0097(6)
O3A 0.0488(6) 0.0299(5) 0.0333(6) -0.0017(4) -0.0201(5) -0.0134(5)
C4A 0.0308(7) 0.0283(7) 0.0252(7) -0.0022(6) -0.0043(6) -0.0099(6)
O4A 0.0456(6) 0.0293(6) 0.0452(7) -0.0076(5) -0.0191(5) -0.0123(5)
C5A 0.0462(9) 0.0312(8) 0.0325(8) -0.0042(6) -0.0082(7) -0.0146(7)
C6A 0.0644(11) 0.0281(8) 0.0404(9) -0.0002(7) -0.0096(8) -0.0151(8)
C7A 0.0720(13) 0.0328(9) 0.0396(10) 0.0086(7) -0.0199(9) -0.0116(8)
C8A 0.0621(11) 0.0401(9) 0.0332(9) 0.0034(7) -0.0226(8) -0.0153(8)
C9A 0.0364(8) 0.0279(7) 0.0279(7) -0.0020(6) -0.0070(6) -0.0107(6)
C10A 0.0284(7) 0.0296(7) 0.0306(8) -0.0042(6) -0.0057(6) -0.0086(6)
C11A 0.0506(10) 0.0269(8) 0.0420(9) -0.0024(7) -0.0149(8) -0.0080(7)
C1B 0.0434(9) 0.0380(8) 0.0328(8) -0.0054(7) -0.0112(7) -0.0156(7)
O1B 0.0555(7) 0.0373(6) 0.0373(6) 0.0046(5) -0.0223(5) -0.0215(5)
C2B 0.0323(7) 0.0329(8) 0.0265(7) -0.0048(6) -0.0072(6) -0.0118(6)
O2B 0.0608(8) 0.0313(6) 0.0467(7) -0.0012(5) -0.0336(6) -0.0145(5)
C3B 0.0320(7) 0.0329(8) 0.0293(8) -0.0057(6) -0.0092(6) -0.0086(6)
O3B 0.0619(8) 0.0374(6) 0.0388(6) -0.0016(5) -0.0276(6) -0.0166(5)
C4B 0.0333(8) 0.0318(8) 0.0304(8) -0.0038(6) -0.0091(6) -0.0074(6)
O4B 0.0878(10) 0.0443(7) 0.0551(8) 0.0003(6) -0.0381(7) -0.0328(7)
C5B 0.0492(10) 0.0353(9) 0.0458(10) -0.0053(7) -0.0192(8) -0.0117(7)
C6B 0.0587(11) 0.0328(9) 0.0530(11) -0.0007(8) -0.0158(9) -0.0110(8)
C7B 0.0601(11) 0.0392(9) 0.0432(10) 0.0057(8) -0.0181(9) -0.0067(8)
C8B 0.0575(11) 0.0457(10) 0.0364(9) -0.0005(7) -0.0216(8) -0.0112(8)
C9B 0.0388(8) 0.0347(8) 0.0320(8) -0.0047(6) -0.0100(6) -0.0100(6)
C10B 0.0379(8) 0.0365(8) 0.0277(7) -0.0050(6) -0.0044(6) -0.0168(7)
C11B 0.0741(13) 0.0384(9) 0.0444(10) 0.0031(8) -0.0222(9) -0.0285(9)

loop_
_atom_type_symbol
_atom_type_description
_atom_type_scat_dispersion_real
_atom_type_scat_dispersion_imag
_atom_type_scat_source
C C 0.0033 0.0016 'International Tables Vol C Tables 4.2.6.8 and 6.1.1.4'
H H 0.0000 0.0000 'International Tables Vol C Tables 4.2.6.8 and 6.1.1.4'
O O 0.0106 0.0060 'International Tables Vol C Tables 4.2.6.8 and 6.1.1.4'
Zn Zn 0.2839 1.4301 'International Tables Vol C Tables 4.2.6.8 and 6.1.1.4'

loop_
_exptl_crystal_face_index_h
_exptl_crystal_face_index_k
_exptl_crystal_face_index_l
_exptl_crystal_face_perp_dist
0 0 1 0.0462
0 0 -1 0.0462
1 0 0 0.1724
-1 0 0 0.1724
1 1 0 0.1738
-1 -1 0 0.1658
0 1 0 0.2077
0 -1 0 0.2072

loop_
_geom_angle_atom_site_label_1
_geom_angle_atom_site_label_2
_geom_angle_atom_site_label_3
_geom_angle
_geom_angle_site_symmetry_1
_geom_angle_site_symmetry_3
O2A Zn1 O2B 155.61(5) . .
O2A Zn1 O1B 90.18(4) . .
O2B Zn1 O1B 85.87(4) . .
O2A Zn1 O5 103.16(5) . .
O2B Zn1 O5 101.20(5) . .
O1B Zn1 O5 102.33(5) . .
O2A Zn1 O1A 85.68(4) . .
O2B Zn1 O1A 87.62(4) . .
O1B Zn1 O1A 154.53(5) . .
O5 Zn1 O1A 103.08(5) . .
Zn1 O5 H51 106.8(16) . .
Zn1 O5 H52 111.7(16) . .
H51 O5 H52 110.9(19) . .
H61 O6 H62 107(2) . .
O4A C1A O3A 112.99(13) . .
O4A C1A C2A 127.49(14) . .
O3A C1A C2A 119.51(12) . .
C10A O1A Zn1 131.55(10) . .
C3A C2A C1A 119.02(13) . .
C3A C2A C10A 121.41(13) . .
C1A C2A C10A 119.56(13) . .
C3A O2A Zn1 129.17(10) . .
O2A C3A C2A 125.54(13) . .
O2A C3A C4A 116.24(12) . .
C2A C3A C4A 118.21(12) . .
C1A O3A C9A 122.59(11) . .
C9A C4A C5A 117.98(13) . .
C9A C4A C3A 119.81(13) . .
C5A C4A C3A 122.14(13) . .
C6A C5A C4A 120.45(15) . .
C6A C5A H5A 119.8 . .
C4A C5A H5A 119.8 . .
C5A C6A C7A 120.15(15) . .
C5A C6A H6A 119.9 . .
C7A C6A H6A 119.9 . .
C8A C7A C6A 120.54(16) . .
C8A C7A H7A 119.7 . .
C6A C7A H7A 119.7 . .
C7A C8A C9A 118.53(15) . .
C7A C8A H8A 120.7 . .
C9A C8A H8A 120.7 . .
O3A C9A C8A 116.90(13) . .
O3A C9A C4A 120.77(13) . .
C8A C9A C4A 122.32(14) . .
O1A C10A C2A 122.19(13) . .
O1A C10A C11A 115.44(13) . .
C2A C10A C11A 122.36(13) . .
C10A C11A H11A 109.5 . .
C10A C11A H11B 109.5 . .
H11A C11A H11B 109.5 . .
C10A C11A H11C 109.5 . .
H11A C11A H11C 109.5 . .
H11B C11A H11C 109.5 . .
O4B C1B O3B 113.35(14) . .
O4B C1B C2B 127.43(15) . .
O3B C1B C2B 119.21(13) . .
C10B O1B Zn1 132.93(10) . .
C3B C2B C10B 121.86(13) . .
C3B C2B C1B 118.98(13) . .
C10B C2B C1B 119.16(13) . .
C3B O2B Zn1 130.37(10) . .
O2B C3B C2B 125.63(14) . .
O2B C3B C4B 115.83(13) . .
C2B C3B C4B 118.55(13) . .
C9B O3B C1B 122.50(12) . .
C9B C4B C5B 117.78(14) . .
C9B C4B C3B 119.56(14) . .
C5B C4B C3B 122.66(14) . .
C6B C5B C4B 121.03(16) . .
C6B C5B H5B 119.5 . .
C4B C5B H5B 119.5 . .
C5B C6B C7B 119.71(16) . .
C5B C6B H6B 120.1 . .
C7B C6B H6B 120.1 . .
C8B C7B C6B 120.64(16) . .
C8B C7B H7B 119.7 . .
C6B C7B H7B 119.7 . .
C7B C8B C9B 118.65(16) . .
C7B C8B H8B 120.7 . .
C9B C8B H8B 120.7 . .
O3B C9B C4B 121.07(14) . .
O3B C9B C8B 116.75(14) . .
C4B C9B C8B 122.18(15) . .
O1B C10B C2B 122.35(13) . .
O1B C10B C11B 115.01(14) . .
C2B C10B C11B 122.64(14) . .
C10B C11B H11D 109.5 . .
C10B C11B H11E 109.5 . .
H11D C11B H11E 109.5 . .
C10B C11B H11F 109.5 . .
H11D C11B H11F 109.5 . .
H11E C11B H11F 109.5 . .

loop_
_geom_bond_atom_site_label_1
_geom_bond_atom_site_label_2
_geom_bond_distance
_geom_bond_site_symmetry_2
Zn1 O2A 1.9673(10) .
Zn1 O2B 1.9811(11) .
Zn1 O1B 2.0135(11) .
Zn1 O5 2.0231(13) .
Zn1 O1A 2.0384(11) .
O5 H51 0.806(15) .
O5 H52 0.800(15) .
O6 H61 0.826(16) .
O6 H62 0.796(16) .
C1A O4A 1.2190(18) .
C1A O3A 1.3695(18) .
C1A C2A 1.4456(19) .
O1A C10A 1.2486(18) .
C2A C3A 1.427(2) .
C2A C10A 1.452(2) .
O2A C3A 1.2666(17) .
C3A C4A 1.460(2) .
O3A C9A 1.3741(18) .
C4A C9A 1.382(2) .
C4A C5A 1.398(2) .
C5A C6A 1.372(2) .
C5A H5A 0.9300 .
C6A C7A 1.390(3) .
C6A H6A 0.9300 .
C7A C8A 1.375(2) .
C7A H7A 0.9300 .
C8A C9A 1.382(2) .
C8A H8A 0.9300 .
C10A C11A 1.501(2) .
C11A H11A 0.9600 .
C11A H11B 0.9600 .
C11A H11C 0.9600 .
C1B O4B 1.211(2) .
C1B O3B 1.373(2) .
C1B C2B 1.453(2) .
O1B C10B 1.2517(18) .
C2B C3B 1.418(2) .
C2B C10B 1.446(2) .
O2B C3B 1.2724(18) .
C3B C4B 1.461(2) .
O3B C9B 1.3690(19) .
C4B C9B 1.382(2) .
C4B C5B 1.400(2) .
C5B C6B 1.366(2) .
C5B H5B 0.9300 .
C6B C7B 1.395(3) .
C6B H6B 0.9300 .
C7B C8B 1.374(3) .
C7B H7B 0.9300 .
C8B C9B 1.384(2) .
C8B H8B 0.9300 .
C10B C11B 1.496(2) .
C11B H11D 0.9600 .
C11B H11E 0.9600 .
C11B H11F 0.9600 .

loop_
_geom_hbond_atom_site_label_D
_geom_hbond_atom_site_label_H
_geom_hbond_atom_site_label_A
_geom_hbond_distance_DH
_geom_hbond_distance_HA
_geom_hbond_distance_DA
_geom_hbond_angle_DHA
_geom_hbond_site_symmetry_A
_geom_hbond_publ_flag
O5 H51 O6 0.806(15) 1.974(15) 2.763(2) 166(2) . yes
O5 H52 O3A 0.800(15) 2.57(2) 3.0965(15) 124.6(18) 2_766 yes
O5 H52 O4A 0.800(15) 1.965(15) 2.7615(16) 174(2) 2_766 yes
O6 H61 O2B 0.826(16) 2.39(2) 3.091(2) 143(3) . yes
O6 H62 O4B 0.796(16) 2.106(19) 2.8728(19) 162(3) 2_665 yes

loop_
_geom_torsion_atom_site_label_1
_geom_torsion_atom_site_label_2
_geom_torsion_atom_site_label_3
_geom_torsion_atom_site_label_4
_geom_torsion
_geom_torsion_site_symmetry_1
_geom_torsion_site_symmetry_2
_geom_torsion_site_symmetry_3
_geom_torsion_site_symmetry_4
O4A C1A C2A C3A 176.73(15) . . . .
O3A C1A C2A C3A -1.8(2) . . . .
O4A C1A C2A C10A -2.2(2) . . . .
O3A C1A C2A C10A 179.23(13) . . . .
Zn1 O2A C3A C2A 19.1(2) . . . .
Zn1 O2A C3A C4A -160.71(10) . . . .
C1A C2A C3A O2A -176.88(14) . . . .
C10A C2A C3A O2A 2.1(2) . . . .
C1A C2A C3A C4A 3.0(2) . . . .
C10A C2A C3A C4A -178.09(13) . . . .
O4A C1A O3A C9A -177.70(13) . . . .
C2A C1A O3A C9A 1.0(2) . . . .
O2A C3A C4A C9A 176.40(13) . . . .
C2A C3A C4A C9A -3.5(2) . . . .
O2A C3A C4A C5A -0.3(2) . . . .
C2A C3A C4A C5A 179.79(14) . . . .
C9A C4A C5A C6A -1.3(2) . . . .
C3A C4A C5A C6A 175.49(15) . . . .
C4A C5A C6A C7A 0.2(3) . . . .
C5A C6A C7A C8A 1.2(3) . . . .
C6A C7A C8A C9A -1.3(3) . . . .
C1A O3A C9A C8A 177.01(15) . . . .
C1A O3A C9A C4A -1.5(2) . . . .
C7A C8A C9A O3A -178.36(16) . . . .
C7A C8A C9A C4A 0.2(3) . . . .
C5A C4A C9A O3A 179.62(14) . . . .
C3A C4A C9A O3A 2.7(2) . . . .
C5A C4A C9A C8A 1.1(2) . . . .
C3A C4A C9A C8A -175.73(15) . . . .
Zn1 O1A C10A C2A -2.7(2) . . . .
Zn1 O1A C10A C11A 178.31(11) . . . .
C3A C2A C10A O1A -10.2(2) . . . .
C1A C2A C10A O1A 168.77(14) . . . .
C3A C2A C10A C11A 168.72(14) . . . .
C1A C2A C10A C11A -12.3(2) . . . .
O4B C1B C2B C3B -178.67(18) . . . .
O3B C1B C2B C3B 2.6(2) . . . .
O4B C1B C2B C10B 2.0(3) . . . .
O3B C1B C2B C10B -176.81(14) . . . .
Zn1 O2B C3B C2B 9.3(3) . . . .
Zn1 O2B C3B C4B -170.64(11) . . . .
C10B C2B C3B O2B 0.1(3) . . . .
C1B C2B C3B O2B -179.28(16) . . . .
C10B C2B C3B C4B -179.99(14) . . . .
C1B C2B C3B C4B 0.7(2) . . . .
O4B C1B O3B C9B 177.14(16) . . . .
C2B C1B O3B C9B -3.9(2) . . . .
O2B C3B C4B C9B 177.25(15) . . . .
C2B C3B C4B C9B -2.7(2) . . . .
O2B C3B C4B C5B -2.2(2) . . . .
C2B C3B C4B C5B 177.88(15) . . . .
C9B C4B C5B C6B -1.2(3) . . . .
C3B C4B C5B C6B 178.19(17) . . . .
C4B C5B C6B C7B 0.4(3) . . . .
C5B C6B C7B C8B 0.5(3) . . . .
C6B C7B C8B C9B -0.7(3) . . . .
C1B O3B C9B C4B 1.9(2) . . . .
C1B O3B C9B C8B -178.25(16) . . . .
C5B C4B C9B O3B -179.03(15) . . . .
C3B C4B C9B O3B 1.5(2) . . . .
C5B C4B C9B C8B 1.1(3) . . . .
C3B C4B C9B C8B -178.35(16) . . . .
C7B C8B C9B O3B 179.96(17) . . . .
C7B C8B C9B C4B -0.2(3) . . . .
Zn1 O1B C10B C2B -3.3(2) . . . .
Zn1 O1B C10B C11B 176.75(12) . . . .
C3B C2B C10B O1B -3.1(2) . . . .
C1B C2B C10B O1B 176.25(15) . . . .
C3B C2B C10B C11B 176.82(16) . . . .
C1B C2B C10B C11B -3.8(2) . . . .
